data_7712722
loop_
_publ_author_name
'Rana, Lata'
'Dheeraj, ?'
'Hundal, Geeta'

_publ_section_title
;
 New bis[<i>cis</i>-{MoO<sub>2</sub>}] complexes with dihydrazone ligands:
 synthesis, characterization, theoretical investigation and their
 peroxidase mimicking activity.
;
_journal_name_full 'Dalton transactions (Cambridge, England : 2003)'
_journal_paper_doi 10.1039/d3dt00118k
_journal_year 2023
_chemical_formula_moiety 'C40 H54 Mo2 N4 O10 S, 2(C2 H6 O S)'
_chemical_formula_sum 'C44 H66 Mo2 N4 O12 S3'
_chemical_formula_weight 1131.06
_space_group_crystal_system monoclinic
_space_group_IT_number 15
_space_group_name_Hall '-I 2ya'
_space_group_name_H-M_alt 'I 1 2/a 1'
_atom_sites_solution_hydrogens mixed
_audit_creation_date 2022-12-15
_audit_creation_method
;
Olex2 1.5
(compiled 2022.04.07 svn.rca3783a0 for OlexSys, GUI svn.r6498)
;
_audit_update_record
;
2022-12-22 deposited with the CCDC.	2023-03-22 downloaded from the CCDC.
;
_cell_angle_alpha 90
_cell_angle_beta 93.355(2)
_cell_angle_gamma 90
_cell_formula_units_Z 8
_cell_length_a 18.8430(4)
_cell_length_b 12.0101(2)
_cell_length_c 47.2649(8)
_cell_measurement_reflns_used 46770
_cell_measurement_temperature 290(2)
_cell_measurement_theta_max 27.0190
_cell_measurement_theta_min 2.5880
_cell_volume 10678.0(3)
_computing_cell_refinement 'CrysAlisPro 1.171.42.63a (Rigaku OD, 2022)'
_computing_data_collection 'CrysAlisPro 1.171.42.63a (Rigaku OD, 2022)'
_computing_data_reduction 'CrysAlisPro 1.171.42.63a (Rigaku OD, 2022)'
_computing_molecular_graphics 'Olex2 1.5 (Dolomanov et al., 2009)'
_computing_publication_material 'Olex2 1.5 (Dolomanov et al., 2009)'
_computing_structure_refinement 'SHELXL 2018/3 (Sheldrick, 2015)'
_computing_structure_solution 'SHELXT  (Sheldrick, 2015)'
_diffrn_ambient_temperature 290(2)
_diffrn_measured_fraction_theta_full 0.999
_diffrn_measured_fraction_theta_max 0.962
_diffrn_measurement_device 'four-circle diffractometer'
_diffrn_measurement_device_type 'XtaLAB Synergy, Dualflex, HyPix3000'
_diffrn_radiation_type MoK\a
_diffrn_radiation_wavelength 0.71073
_diffrn_reflns_av_R_equivalents 0.0537
_diffrn_reflns_av_unetI/netI 0.0434
_diffrn_reflns_Laue_measured_fraction_full 0.999
_diffrn_reflns_Laue_measured_fraction_max 0.962
_diffrn_reflns_limit_h_max 23
_diffrn_reflns_limit_h_min -24
_diffrn_reflns_limit_k_max 14
_diffrn_reflns_limit_k_min -15
_diffrn_reflns_limit_l_max 51
_diffrn_reflns_limit_l_min -60
_diffrn_reflns_number 76893
_diffrn_reflns_point_group_measured_fraction_full 0.999
_diffrn_reflns_point_group_measured_fraction_max 0.962
_diffrn_reflns_theta_full 25.242
_diffrn_reflns_theta_max 27.097
_diffrn_reflns_theta_min 2.378
_exptl_absorpt_coefficient_mu 0.645
_exptl_absorpt_correction_T_max 1.00000
_exptl_absorpt_correction_T_min 0.68840
_exptl_absorpt_correction_type multi-scan
_exptl_absorpt_process_details
;
CrysAlisPro 1.171.42.63a (Rigaku Oxford Diffraction, 2022)
Empirical absorption correction using spherical harmonics,
implemented in SCALE3 ABSPACK scaling algorithm.
;
_exptl_crystal_colour 'metallic yellow'
_exptl_crystal_colour_lustre metallic
_exptl_crystal_colour_primary yellow
_exptl_crystal_density_diffrn 1.407
_exptl_crystal_description needle
_exptl_crystal_F_000 4688
_exptl_crystal_size_max 0.18
_exptl_crystal_size_mid 0.16
_exptl_crystal_size_min 0.14
_refine_diff_density_max 0.647
_refine_diff_density_min -0.514
_refine_diff_density_rms 0.085
_refine_ls_extinction_method none
_refine_ls_goodness_of_fit_ref 1.036
_refine_ls_hydrogen_treatment mixed
_refine_ls_matrix_type full
_refine_ls_number_parameters 590
_refine_ls_number_reflns 11331
_refine_ls_number_restraints 15
_refine_ls_restrained_S_all 1.040
_refine_ls_R_factor_all 0.0709
_refine_ls_R_factor_gt 0.0488
_refine_ls_shift/su_max 0.004
_refine_ls_shift/su_mean 0.000
_refine_ls_structure_factor_coef Fsqd
_refine_ls_weighting_details 'w=1/[\s^2^(Fo^2^)+(0.0518P)^2^+38.1394P] where P=(Fo^2^+2Fc^2^)/3'
_refine_ls_weighting_scheme calc
_refine_ls_wR_factor_gt 0.1194
_refine_ls_wR_factor_ref 0.1325
_reflns_Friedel_coverage 0.000
_reflns_number_gt 8348
_reflns_number_total 11331
_reflns_threshold_expression 'I > 2\s(I)'
_cod_data_source_file d3dt00118k2.cif
_cod_data_source_block shelx_CCDC2
_cod_database_code 7712722
_shelx_shelxl_version_number 2018/3
_shelx_space_group_comment
;
The symmetry employed for this shelxl refinement is uniquely defined
by the following loop, which should always be used as a source of
symmetry information in preference to the above space-group names.
They are only intended as comments.
;
_olex2_refinement_description
;
1. Fixed Uiso
 At 1.2 times of:
  All C(H) groups, All O(H,H) groups
 At 1.5 times of:
  All C(H,H,H) groups
2. Restrained distances
 C35-C36 \\sim C35-C361 \\sim C35-C37 \\sim C35-C371 \\sim C35-C38 \\sim
C35-C381
 with sigma of 0.02
3. Uiso/Uaniso restraints and constraints
Uanis(C36) = Uanis(C361) = Uanis(C37) = Uanis(C371) = Uanis(C38) = Uanis(C381)
4. Others
 Sof(C361)=Sof(H36D)=Sof(H36E)=Sof(H36F)=Sof(C371)=Sof(H37D)=Sof(H37E)=
 Sof(H37F)=Sof(C381)=Sof(H38D)=Sof(H38E)=Sof(H38F)=1-FVAR(1)
 Sof(C36)=Sof(H36A)=Sof(H36B)=Sof(H36C)=Sof(C37)=Sof(H37A)=Sof(H37B)=Sof(H37C)=
 Sof(C38)=Sof(H38A)=Sof(H38B)=Sof(H38C)=FVAR(1)
5.a Me refined with riding coordinates:
 C16(H16A,H16B,H16C), C17(H17A,H17B,H17C), C18(H18A,H18B,H18C), C20(H20A,H20B,
 H20C), C21(H21A,H21B,H21C), C22(H22A,H22B,H22C), C32(H32A,H32B,H32C), C33(H33A,
 H33B,H33C), C34(H34A,H34B,H34C), C36(H36A,H36B,H36C), C37(H37A,H37B,H37C),
 C38(H38A,H38B,H38C), C361(H36D,H36E,H36F), C371(H37D,H37E,H37F), C381(H38D,
 H38E,H38F), C39(H39A,H39B,H39C), C40(H40A,H40B,H40C), C41(H41A,H41B,H41C),
 C42(H42A,H42B,H42C), C43(H43A,H43B,H43C), C44(H44A,H44B,H44C)
5.b Aromatic/amide H refined with riding coordinates:
 C1(H1), C3(H3), C4(H4), C5(H5), C8(H8), C12(H12), C14(H14), C24(H24),
 C28(H28), C30(H30)
;
_olex2_submission_special_instructions 'No special instructions were received'

loop_
_space_group_symop_operation_xyz
'x, y, z'
'-x+1/2, y, -z'
'x+1/2, y+1/2, z+1/2'
'-x+1, y+1/2, -z+1/2'
'-x, -y, -z'
'x-1/2, -y, z'
'-x+1/2, -y+1/2, -z+1/2'
'x, -y+1/2, z+1/2'

loop_
_atom_site_label
_atom_site_type_symbol
_atom_site_fract_x
_atom_site_fract_y
_atom_site_fract_z
_atom_site_U_iso_or_equiv
_atom_site_adp_type
_atom_site_occupancy
_atom_site_site_symmetry_order
_atom_site_calc_flag
_atom_site_refinement_flags_posn
_atom_site_refinement_flags_adp
_atom_site_refinement_flags_occupancy
_atom_site_disorder_assembly
_atom_site_disorder_group
C1 C 0.2938(2) 0.4138(3) 0.73123(7) 0.0351(8) Uani 1 1 d . . . . .
H1 H 0.339864 0.430368 0.738066 0.042 Uiso 1 1 calc R U . . .
C2 C 0.2767(2) 0.4109(3) 0.70214(7) 0.0340(8) Uani 1 1 d . . . . .
C3 C 0.2080(2) 0.3855(3) 0.69213(8) 0.0409(9) Uani 1 1 d . . . . .
H3 H 0.196486 0.385434 0.672721 0.049 Uiso 1 1 calc R U . . .
C4 C 0.1567(2) 0.3604(4) 0.71062(8) 0.0448(10) Uani 1 1 d . . . . .
H4 H 0.111055 0.341570 0.703718 0.054 Uiso 1 1 calc R U . . .
C5 C 0.1730(2) 0.3633(3) 0.73939(8) 0.0419(9) Uani 1 1 d . . . . .
H5 H 0.138191 0.346161 0.751859 0.050 Uiso 1 1 calc R U . . .
C6 C 0.2411(2) 0.3916(3) 0.74999(7) 0.0335(8) Uani 1 1 d . . . . .
C7 C 0.2570(2) 0.3964(3) 0.78089(7) 0.0359(8) Uani 1 1 d . . . . .
C8 C 0.1943(2) 0.3466(3) 0.84499(8) 0.0393(9) Uani 1 1 d . . . . .
H8 H 0.152295 0.310461 0.839136 0.047 Uiso 1 1 calc R U . . .
C9 C 0.2094(2) 0.3609(3) 0.87507(7) 0.0362(8) Uani 1 1 d . . . . .
C10 C 0.2672(2) 0.4235(3) 0.88612(8) 0.0388(9) Uani 1 1 d . . . . .
C11 C 0.2772(2) 0.4386(3) 0.91568(8) 0.0455(10) Uani 1 1 d . . . . .
C12 C 0.2279(2) 0.3906(4) 0.93242(8) 0.0466(10) Uani 1 1 d . . . . .
H12 H 0.234539 0.399801 0.951933 0.056 Uiso 1 1 calc R U . . .
C13 C 0.1690(2) 0.3294(3) 0.92224(8) 0.0414(9) Uani 1 1 d . . . . .
C14 C 0.1611(2) 0.3151(3) 0.89324(8) 0.0395(9) Uani 1 1 d . . . . .
H14 H 0.122719 0.274040 0.885595 0.047 Uiso 1 1 calc R U . . .
C15 C 0.3403(3) 0.5068(5) 0.92843(9) 0.0623(13) Uani 1 1 d . . . . .
C16 C 0.4098(3) 0.4594(6) 0.91932(13) 0.092(2) Uani 1 1 d . . . . .
H16A H 0.409512 0.458724 0.899008 0.138 Uiso 1 1 calc R U . . .
H16B H 0.448473 0.504679 0.926811 0.138 Uiso 1 1 calc R U . . .
H16C H 0.415504 0.384805 0.926380 0.138 Uiso 1 1 calc R U . . .
C17 C 0.3327(4) 0.6280(5) 0.91870(14) 0.101(2) Uani 1 1 d . . . . .
H17A H 0.288491 0.657593 0.924534 0.152 Uiso 1 1 calc R U . . .
H17B H 0.371371 0.671093 0.927048 0.152 Uiso 1 1 calc R U . . .
H17C H 0.333331 0.631399 0.898426 0.152 Uiso 1 1 calc R U . . .
C18 C 0.3430(4) 0.5063(7) 0.96069(11) 0.113(3) Uani 1 1 d . . . . .
H18A H 0.299443 0.536071 0.967060 0.170 Uiso 1 1 calc R U . . .
H18B H 0.349200 0.431401 0.967457 0.170 Uiso 1 1 calc R U . . .
H18C H 0.382169 0.551275 0.967888 0.170 Uiso 1 1 calc R U . . .
C19 C 0.1164(2) 0.2842(4) 0.94289(9) 0.0505(11) Uani 1 1 d . . . . .
C20 C 0.0908(3) 0.3803(5) 0.96075(12) 0.0880(19) Uani 1 1 d . . . . .
H20A H 0.068047 0.435274 0.948569 0.132 Uiso 1 1 calc R U . . .
H20B H 0.057591 0.352963 0.973728 0.132 Uiso 1 1 calc R U . . .
H20C H 0.130702 0.413341 0.971179 0.132 Uiso 1 1 calc R U . . .
C21 C 0.0511(3) 0.2334(5) 0.92774(11) 0.0850(19) Uani 1 1 d . . . . .
H21A H 0.028384 0.287868 0.915437 0.128 Uiso 1 1 calc R U . . .
H21B H 0.064970 0.170603 0.916757 0.128 Uiso 1 1 calc R U . . .
H21C H 0.018708 0.209430 0.941441 0.128 Uiso 1 1 calc R U . . .
C22 C 0.1519(4) 0.1989(6) 0.96209(15) 0.113(3) Uani 1 1 d . . . . .
H22A H 0.193256 0.230994 0.971709 0.170 Uiso 1 1 calc R U . . .
H22B H 0.119398 0.174990 0.975779 0.170 Uiso 1 1 calc R U . . .
H22C H 0.165660 0.136162 0.951094 0.170 Uiso 1 1 calc R U . . .
C23 C 0.3315(2) 0.4355(3) 0.68187(8) 0.0354(8) Uani 1 1 d . . . . .
C24 C 0.3565(2) 0.5342(3) 0.61668(8) 0.0408(9) Uani 1 1 d . . . . .
H24 H 0.309442 0.550694 0.611312 0.049 Uiso 1 1 calc R U . . .
C25 C 0.4098(2) 0.5637(3) 0.59741(7) 0.0385(9) Uani 1 1 d . . . . .
C26 C 0.4825(2) 0.5480(3) 0.60326(7) 0.0347(8) Uani 1 1 d . . . . .
C27 C 0.5318(2) 0.5779(3) 0.58314(7) 0.0357(8) Uani 1 1 d . . . . .
C28 C 0.5042(2) 0.6248(4) 0.55809(8) 0.0446(10) Uani 1 1 d . . . . .
H28 H 0.535903 0.645353 0.544680 0.054 Uiso 1 1 calc R U . . .
C29 C 0.4320(2) 0.6432(4) 0.55163(8) 0.0479(10) Uani 1 1 d . . . . .
C30 C 0.3858(2) 0.6119(4) 0.57150(8) 0.0453(10) Uani 1 1 d . . . . .
H30 H 0.337267 0.622871 0.567744 0.054 Uiso 1 1 calc R U . . .
C31 C 0.6118(2) 0.5591(3) 0.58870(8) 0.0420(9) Uani 1 1 d . . . . .
C32 C 0.6388(3) 0.6241(5) 0.61512(10) 0.0663(14) Uani 1 1 d . . . . .
H32A H 0.629325 0.702026 0.612321 0.099 Uiso 1 1 calc R U . . .
H32B H 0.614903 0.598244 0.631264 0.099 Uiso 1 1 calc R U . . .
H32C H 0.689060 0.612830 0.618320 0.099 Uiso 1 1 calc R U . . .
C33 C 0.6261(3) 0.4349(4) 0.59255(13) 0.0703(15) Uani 1 1 d . . . . .
H33A H 0.600129 0.407321 0.607948 0.105 Uiso 1 1 calc R U . . .
H33B H 0.611228 0.396134 0.575457 0.105 Uiso 1 1 calc R U . . .
H33C H 0.676060 0.423113 0.596651 0.105 Uiso 1 1 calc R U . . .
C34 C 0.6541(2) 0.5991(5) 0.56407(10) 0.0665(14) Uani 1 1 d . . . . .
H34A H 0.646126 0.677257 0.561129 0.100 Uiso 1 1 calc R U . . .
H34B H 0.703827 0.585998 0.568395 0.100 Uiso 1 1 calc R U . . .
H34C H 0.638994 0.559020 0.547201 0.100 Uiso 1 1 calc R U . . .
C35 C 0.4058(3) 0.6976(5) 0.52354(10) 0.0727(16) Uani 1 1 d D . . . .
C36 C 0.3296(6) 0.7285(14) 0.5212(2) 0.114(2) Uani 0.569(6) 1 d D . P A 1
H36A H 0.318643 0.773031 0.537282 0.170 Uiso 0.569(6) 1 calc R U P A 1
H36B H 0.319609 0.770264 0.504146 0.170 Uiso 0.569(6) 1 calc R U P A 1
H36C H 0.301021 0.662238 0.520797 0.170 Uiso 0.569(6) 1 calc R U P A 1
C37 C 0.4482(7) 0.8079(11) 0.5208(2) 0.114(2) Uani 0.569(6) 1 d D . P A 1
H37A H 0.498233 0.792139 0.522153 0.170 Uiso 0.569(6) 1 calc R U P A 1
H37B H 0.435625 0.841722 0.502789 0.170 Uiso 0.569(6) 1 calc R U P A 1
H37C H 0.436871 0.857811 0.535730 0.170 Uiso 0.569(6) 1 calc R U P A 1
C38 C 0.4313(7) 0.6261(11) 0.4993(2) 0.114(2) Uani 0.569(6) 1 d D . P A 1
H38A H 0.480995 0.610361 0.502636 0.170 Uiso 0.569(6) 1 calc R U P A 1
H38B H 0.405055 0.557485 0.498387 0.170 Uiso 0.569(6) 1 calc R U P A 1
H38C H 0.423643 0.665511 0.481735 0.170 Uiso 0.569(6) 1 calc R U P A 1
C361 C 0.4589(8) 0.7287(19) 0.5031(3) 0.114(2) Uani 0.431(6) 1 d D . P A 2
H36D H 0.435139 0.761631 0.486597 0.170 Uiso 0.431(6) 1 calc R U P A 2
H36E H 0.491853 0.781343 0.511701 0.170 Uiso 0.431(6) 1 calc R U P A 2
H36F H 0.484147 0.663463 0.497612 0.170 Uiso 0.431(6) 1 calc R U P A 2
C371 C 0.3526(9) 0.6143(14) 0.5084(3) 0.114(2) Uani 0.431(6) 1 d D . P A 2
H37D H 0.317432 0.592608 0.521270 0.170 Uiso 0.431(6) 1 calc R U P A 2
H37E H 0.329642 0.649424 0.492092 0.170 Uiso 0.431(6) 1 calc R U P A 2
H37F H 0.377834 0.549561 0.502615 0.170 Uiso 0.431(6) 1 calc R U P A 2
C381 C 0.3540(10) 0.7934(14) 0.5304(3) 0.114(2) Uani 0.431(6) 1 d D . P A 2
H38D H 0.321216 0.767462 0.543738 0.170 Uiso 0.431(6) 1 calc R U P A 2
H38E H 0.380608 0.855107 0.538384 0.170 Uiso 0.431(6) 1 calc R U P A 2
H38F H 0.328185 0.816636 0.513301 0.170 Uiso 0.431(6) 1 calc R U P A 2
C39 C 0.2224(4) 0.7722(6) 0.79160(14) 0.098(2) Uani 1 1 d . . . . .
H39A H 0.236940 0.838525 0.782208 0.147 Uiso 1 1 calc R U . . .
H39B H 0.198813 0.723179 0.778030 0.147 Uiso 1 1 calc R U . . .
H39C H 0.190322 0.791534 0.805885 0.147 Uiso 1 1 calc R U . . .
C40 C 0.3156(4) 0.7989(5) 0.83615(15) 0.097(2) Uani 1 1 d . . . . .
H40A H 0.334942 0.866618 0.829033 0.145 Uiso 1 1 calc R U . . .
H40B H 0.272153 0.814892 0.844972 0.145 Uiso 1 1 calc R U . . .
H40C H 0.349126 0.766326 0.849828 0.145 Uiso 1 1 calc R U . . .
C41 C 0.4890(3) 0.7009(5) 0.78225(10) 0.0755(16) Uani 1 1 d . . . . .
H41A H 0.470762 0.669572 0.799036 0.113 Uiso 1 1 calc R U . . .
H41B H 0.539475 0.689544 0.782570 0.113 Uiso 1 1 calc R U . . .
H41C H 0.478971 0.779295 0.781562 0.113 Uiso 1 1 calc R U . . .
C42 C 0.4885(3) 0.5031(5) 0.75610(12) 0.0759(15) Uani 1 1 d . . . . .
H42A H 0.469240 0.464949 0.771772 0.114 Uiso 1 1 calc R U . . .
H42B H 0.479345 0.460362 0.739105 0.114 Uiso 1 1 calc R U . . .
H42C H 0.538876 0.511987 0.759643 0.114 Uiso 1 1 calc R U . . .
C43 C 0.4184(4) 0.9287(6) 0.67136(16) 0.107(2) Uani 1 1 d . . . . .
H43A H 0.427437 1.006172 0.668166 0.160 Uiso 1 1 calc R U . . .
H43B H 0.389126 0.920823 0.687204 0.160 Uiso 1 1 calc R U . . .
H43C H 0.462591 0.890454 0.675291 0.160 Uiso 1 1 calc R U . . .
C44 C 0.4477(5) 0.8685(7) 0.61986(18) 0.134(3) Uani 1 1 d . . . . .
H44A H 0.459528 0.943172 0.614645 0.202 Uiso 1 1 calc R U . . .
H44B H 0.487482 0.835452 0.630368 0.202 Uiso 1 1 calc R U . . .
H44C H 0.436498 0.825496 0.603063 0.202 Uiso 1 1 calc R U . . .
N1 N 0.20859(17) 0.3675(3) 0.79773(6) 0.0388(7) Uani 1 1 d . . . . .
N2 N 0.23461(17) 0.3803(3) 0.82570(6) 0.0368(7) Uani 1 1 d . . . . .
N3 N 0.31019(16) 0.4682(3) 0.65663(6) 0.0391(7) Uani 1 1 d . . . . .
N4 N 0.36937(16) 0.4868(3) 0.64067(6) 0.0361(7) Uani 1 1 d . . . . .
O1 O 0.32156(14) 0.4327(2) 0.78980(5) 0.0389(6) Uani 1 1 d . . . . .
O2 O 0.31243(16) 0.4731(3) 0.86906(5) 0.0500(8) Uani 1 1 d . . . . .
O3 O 0.38520(17) 0.3281(3) 0.83701(6) 0.0575(8) Uani 1 1 d . . . . .
O4 O 0.41034(16) 0.5465(3) 0.82966(7) 0.0569(8) Uani 1 1 d . . . . .
O5 O 0.26853(16) 0.6027(2) 0.82157(7) 0.0529(7) Uani 1 1 d . . . . .
O6 O 0.39824(13) 0.4232(2) 0.69058(5) 0.0404(6) Uani 1 1 d . . . . .
O7 O 0.50719(13) 0.5053(3) 0.62814(5) 0.0445(7) Uani 1 1 d . . . . .
O8 O 0.46864(16) 0.3057(2) 0.65125(6) 0.0531(7) Uani 1 1 d . . . . .
O9 O 0.46071(19) 0.6220(3) 0.67373(7) 0.0525(8) Uani 1 1 d . . . . .
H9A H 0.432(3) 0.660(4) 0.6654(11) 0.063 Uiso 1 1 d . U . . .
H9B H 0.467(3) 0.644(4) 0.6881(11) 0.063 Uiso 1 1 d . U . . .
O10 O 0.54467(14) 0.4453(2) 0.68597(6) 0.0445(7) Uani 1 1 d . . . . .
O11 O 0.4805(2) 0.6907(3) 0.72721(8) 0.0882(12) Uani 1 1 d . . . . .
O12 O 0.36183(19) 0.7512(3) 0.64730(7) 0.0672(9) Uani 1 1 d . . . . .
Mo1 Mo 0.34367(2) 0.45084(3) 0.83156(2) 0.03885(11) Uani 1 1 d . . . . .
Mo2 Mo 0.47369(2) 0.43999(3) 0.66208(2) 0.03387(10) Uani 1 1 d . . . . .
S1 S 0.29832(7) 0.70427(11) 0.80770(3) 0.0647(4) Uani 1 1 d . . . . .
S2 S 0.44814(7) 0.63539(12) 0.75200(3) 0.0656(3) Uani 1 1 d . . . . .
S3 S 0.37410(8) 0.87080(11) 0.64085(3) 0.0695(4) Uani 1 1 d . . . . .

loop_
_atom_site_aniso_label
_atom_site_aniso_U_11
_atom_site_aniso_U_22
_atom_site_aniso_U_33
_atom_site_aniso_U_23
_atom_site_aniso_U_13
_atom_site_aniso_U_12
C1 0.033(2) 0.038(2) 0.0340(19) 0.0040(16) 0.0026(15) -0.0018(16)
C2 0.037(2) 0.0361(19) 0.0292(18) 0.0029(15) 0.0034(14) -0.0014(16)
C3 0.040(2) 0.050(2) 0.0329(19) 0.0046(17) -0.0010(16) 0.0028(18)
C4 0.029(2) 0.059(3) 0.045(2) 0.0064(19) -0.0007(16) -0.0005(18)
C5 0.034(2) 0.053(2) 0.040(2) 0.0086(18) 0.0098(16) 0.0010(18)
C6 0.038(2) 0.0324(19) 0.0302(18) 0.0044(15) 0.0043(14) 0.0048(16)
C7 0.039(2) 0.038(2) 0.0315(18) 0.0029(16) 0.0088(15) 0.0036(17)
C8 0.045(2) 0.042(2) 0.0315(19) -0.0024(16) 0.0066(16) -0.0121(18)
C9 0.040(2) 0.038(2) 0.0314(18) -0.0003(15) 0.0085(15) -0.0038(16)
C10 0.045(2) 0.040(2) 0.0323(19) -0.0015(16) 0.0119(16) -0.0070(17)
C11 0.056(3) 0.047(2) 0.034(2) -0.0066(17) 0.0083(18) -0.0085(19)
C12 0.058(3) 0.053(3) 0.030(2) -0.0058(18) 0.0097(18) -0.001(2)
C13 0.051(2) 0.044(2) 0.0306(19) -0.0006(16) 0.0117(17) -0.0043(19)
C14 0.043(2) 0.039(2) 0.037(2) -0.0008(16) 0.0088(16) -0.0114(17)
C15 0.067(3) 0.079(4) 0.040(2) -0.018(2) 0.006(2) -0.031(3)
C16 0.067(4) 0.132(6) 0.076(4) -0.014(4) -0.007(3) -0.033(4)
C17 0.129(6) 0.074(4) 0.101(5) -0.028(4) 0.011(4) -0.045(4)
C18 0.120(6) 0.174(7) 0.047(3) -0.036(4) 0.009(3) -0.081(5)
C19 0.056(3) 0.059(3) 0.038(2) 0.002(2) 0.0180(19) -0.010(2)
C20 0.092(4) 0.101(5) 0.076(4) -0.025(3) 0.047(3) -0.014(4)
C21 0.082(4) 0.110(5) 0.067(3) -0.009(3) 0.034(3) -0.043(4)
C22 0.095(5) 0.131(6) 0.119(6) 0.075(5) 0.043(4) 0.008(4)
C23 0.037(2) 0.038(2) 0.0316(18) 0.0021(15) 0.0027(15) -0.0012(16)
C24 0.033(2) 0.058(3) 0.0311(19) 0.0065(17) 0.0000(15) -0.0011(18)
C25 0.039(2) 0.049(2) 0.0277(18) 0.0064(16) 0.0038(15) 0.0020(17)
C26 0.038(2) 0.040(2) 0.0268(17) 0.0049(15) 0.0017(14) -0.0017(16)
C27 0.036(2) 0.044(2) 0.0274(17) 0.0001(15) 0.0020(14) -0.0025(16)
C28 0.044(2) 0.060(3) 0.0303(19) 0.0054(18) 0.0090(16) -0.0037(19)
C29 0.046(2) 0.067(3) 0.031(2) 0.0144(19) 0.0055(17) 0.002(2)
C30 0.035(2) 0.068(3) 0.033(2) 0.0109(19) -0.0005(16) 0.0064(19)
C31 0.033(2) 0.055(3) 0.038(2) 0.0022(18) 0.0052(16) -0.0004(18)
C32 0.046(3) 0.095(4) 0.057(3) -0.008(3) -0.004(2) -0.018(3)
C33 0.050(3) 0.070(3) 0.091(4) 0.006(3) 0.009(3) 0.015(2)
C34 0.041(3) 0.103(4) 0.056(3) 0.009(3) 0.013(2) -0.005(3)
C35 0.063(3) 0.118(5) 0.038(2) 0.033(3) 0.007(2) 0.008(3)
C36 0.126(5) 0.155(7) 0.057(3) 0.051(4) -0.018(3) 0.007(5)
C37 0.126(5) 0.155(7) 0.057(3) 0.051(4) -0.018(3) 0.007(5)
C38 0.126(5) 0.155(7) 0.057(3) 0.051(4) -0.018(3) 0.007(5)
C361 0.126(5) 0.155(7) 0.057(3) 0.051(4) -0.018(3) 0.007(5)
C371 0.126(5) 0.155(7) 0.057(3) 0.051(4) -0.018(3) 0.007(5)
C381 0.126(5) 0.155(7) 0.057(3) 0.051(4) -0.018(3) 0.007(5)
C39 0.115(6) 0.091(5) 0.087(4) 0.027(4) 0.009(4) 0.029(4)
C40 0.099(5) 0.057(4) 0.136(6) -0.012(4) 0.012(4) -0.021(3)
C41 0.100(4) 0.074(4) 0.055(3) -0.021(3) 0.025(3) -0.024(3)
C42 0.082(4) 0.076(4) 0.069(4) -0.009(3) 0.002(3) -0.005(3)
C43 0.092(5) 0.093(5) 0.134(6) -0.032(4) -0.008(4) -0.009(4)
C44 0.140(7) 0.120(7) 0.150(8) -0.016(5) 0.070(6) -0.030(5)
N1 0.0440(19) 0.0456(19) 0.0270(15) -0.0001(13) 0.0044(13) -0.0042(15)
N2 0.0427(18) 0.0376(17) 0.0306(16) 0.0008(13) 0.0055(13) -0.0060(14)
N3 0.0304(17) 0.056(2) 0.0313(16) 0.0077(14) 0.0042(12) -0.0026(14)
N4 0.0326(17) 0.0491(19) 0.0267(15) 0.0042(14) 0.0033(12) -0.0031(14)
O1 0.0371(15) 0.0508(16) 0.0294(13) 0.0025(11) 0.0073(11) -0.0026(12)
O2 0.0581(19) 0.0605(19) 0.0324(14) -0.0072(13) 0.0110(13) -0.0284(15)
O3 0.064(2) 0.0556(19) 0.0514(18) 0.0052(15) -0.0047(15) 0.0048(16)
O4 0.0489(19) 0.066(2) 0.0570(19) 0.0032(15) 0.0090(14) -0.0191(15)
O5 0.0543(19) 0.0427(16) 0.0633(19) 0.0037(14) 0.0159(15) -0.0026(14)
O6 0.0329(14) 0.0594(17) 0.0288(13) 0.0099(12) 0.0006(10) 0.0001(12)
O7 0.0339(15) 0.0695(19) 0.0301(13) 0.0152(13) 0.0012(11) 0.0056(13)
O8 0.0577(19) 0.0501(18) 0.0509(17) -0.0044(14) -0.0013(14) 0.0024(14)
O9 0.059(2) 0.0465(19) 0.0504(19) -0.0027(15) -0.0078(16) 0.0067(15)
O10 0.0385(15) 0.0560(18) 0.0381(15) 0.0073(12) -0.0062(11) 0.0020(13)
O11 0.128(4) 0.084(3) 0.053(2) -0.0059(19) 0.009(2) -0.005(2)
O12 0.075(2) 0.0489(19) 0.077(2) 0.0026(17) 0.0009(18) 0.0119(17)
Mo1 0.0384(2) 0.0456(2) 0.03304(18) 0.00177(14) 0.00621(14) -0.00792(15)
Mo2 0.03153(18) 0.0432(2) 0.02666(16) 0.00548(13) 0.00011(12) 0.00164(14)
S1 0.0710(9) 0.0519(7) 0.0746(8) 0.0126(6) 0.0327(7) 0.0071(6)
S2 0.0613(8) 0.0735(9) 0.0622(8) -0.0156(6) 0.0046(6) -0.0053(6)
S3 0.0634(8) 0.0573(8) 0.0876(10) 0.0096(7) 0.0035(7) 0.0051(6)

loop_
_atom_type_symbol
_atom_type_description
_atom_type_scat_dispersion_real
_atom_type_scat_dispersion_imag
_atom_type_scat_source
C C 0.0033 0.0016 'International Tables Vol C Tables 4.2.6.8 and 6.1.1.4'
H H 0.0000 0.0000 'International Tables Vol C Tables 4.2.6.8 and 6.1.1.4'
Mo Mo -1.6832 0.6857 'International Tables Vol C Tables 4.2.6.8 and 6.1.1.4'
N N 0.0061 0.0033 'International Tables Vol C Tables 4.2.6.8 and 6.1.1.4'
O O 0.0106 0.0060 'International Tables Vol C Tables 4.2.6.8 and 6.1.1.4'
S S 0.1246 0.1234 'International Tables Vol C Tables 4.2.6.8 and 6.1.1.4'

loop_
_geom_angle_atom_site_label_1
_geom_angle_atom_site_label_2
_geom_angle_atom_site_label_3
_geom_angle
_geom_angle_site_symmetry_1
_geom_angle_site_symmetry_3
_geom_angle_publ_flag
C2 C1 H1 120.3 . . ?
C2 C1 C6 119.4(3) . . ?
C6 C1 H1 120.3 . . ?
C1 C2 C23 120.3(3) . . ?
C3 C2 C1 119.9(3) . . ?
C3 C2 C23 119.7(3) . . ?
C2 C3 H3 119.7 . . ?
C4 C3 C2 120.6(4) . . ?
C4 C3 H3 119.7 . . ?
C3 C4 H4 120.0 . . ?
C3 C4 C5 119.9(4) . . ?
C5 C4 H4 120.0 . . ?
C4 C5 H5 119.7 . . ?
C4 C5 C6 120.6(3) . . ?
C6 C5 H5 119.7 . . ?
C1 C6 C7 120.8(3) . . ?
C5 C6 C1 119.6(3) . . ?
C5 C6 C7 119.7(3) . . ?
N1 C7 C6 119.3(3) . . ?
N1 C7 O1 123.7(3) . . ?
O1 C7 C6 117.0(3) . . ?
C9 C8 H8 117.6 . . ?
N2 C8 H8 117.6 . . ?
N2 C8 C9 124.8(4) . . ?
C10 C9 C8 122.4(3) . . ?
C14 C9 C8 117.3(3) . . ?
C14 C9 C10 120.2(3) . . ?
C9 C10 C11 119.6(3) . . ?
O2 C10 C9 121.4(3) . . ?
O2 C10 C11 119.0(3) . . ?
C10 C11 C15 120.8(4) . . ?
C12 C11 C10 117.3(4) . . ?
C12 C11 C15 121.9(4) . . ?
C11 C12 H12 117.6 . . ?
C11 C12 C13 124.8(4) . . ?
C13 C12 H12 117.6 . . ?
C12 C13 C19 119.9(3) . . ?
C14 C13 C12 116.5(3) . . ?
C14 C13 C19 123.5(4) . . ?
C9 C14 H14 119.2 . . ?
C13 C14 C9 121.5(4) . . ?
C13 C14 H14 119.2 . . ?
C16 C15 C11 110.5(4) . . ?
C16 C15 C17 109.9(5) . . ?
C16 C15 C18 107.7(5) . . ?
C17 C15 C11 109.4(5) . . ?
C18 C15 C11 111.8(4) . . ?
C18 C15 C17 107.5(5) . . ?
C15 C16 H16A 109.5 . . ?
C15 C16 H16B 109.5 . . ?
C15 C16 H16C 109.5 . . ?
H16A C16 H16B 109.5 . . ?
H16A C16 H16C 109.5 . . ?
H16B C16 H16C 109.5 . . ?
C15 C17 H17A 109.5 . . ?
C15 C17 H17B 109.5 . . ?
C15 C17 H17C 109.5 . . ?
H17A C17 H17B 109.5 . . ?
H17A C17 H17C 109.5 . . ?
H17B C17 H17C 109.5 . . ?
C15 C18 H18A 109.5 . . ?
C15 C18 H18B 109.5 . . ?
C15 C18 H18C 109.5 . . ?
H18A C18 H18B 109.5 . . ?
H18A C18 H18C 109.5 . . ?
H18B C18 H18C 109.5 . . ?
C20 C19 C13 108.8(4) . . ?
C21 C19 C13 112.3(4) . . ?
C21 C19 C20 107.0(5) . . ?
C22 C19 C13 110.2(4) . . ?
C22 C19 C20 109.0(5) . . ?
C22 C19 C21 109.4(5) . . ?
C19 C20 H20A 109.5 . . ?
C19 C20 H20B 109.5 . . ?
C19 C20 H20C 109.5 . . ?
H20A C20 H20B 109.5 . . ?
H20A C20 H20C 109.5 . . ?
H20B C20 H20C 109.5 . . ?
C19 C21 H21A 109.5 . . ?
C19 C21 H21B 109.5 . . ?
C19 C21 H21C 109.5 . . ?
H21A C21 H21B 109.5 . . ?
H21A C21 H21C 109.5 . . ?
H21B C21 H21C 109.5 . . ?
C19 C22 H22A 109.5 . . ?
C19 C22 H22B 109.5 . . ?
C19 C22 H22C 109.5 . . ?
H22A C22 H22B 109.5 . . ?
H22A C22 H22C 109.5 . . ?
H22B C22 H22C 109.5 . . ?
N3 C23 C2 117.8(3) . . ?
N3 C23 O6 124.3(3) . . ?
O6 C23 C2 117.9(3) . . ?
C25 C24 H24 117.7 . . ?
N4 C24 H24 117.7 . . ?
N4 C24 C25 124.6(4) . . ?
C26 C25 C24 123.7(3) . . ?
C26 C25 C30 119.4(3) . . ?
C30 C25 C24 116.9(3) . . ?
C25 C26 C27 120.6(3) . . ?
O7 C26 C25 120.8(3) . . ?
O7 C26 C27 118.6(3) . . ?
C26 C27 C31 121.7(3) . . ?
C28 C27 C26 116.7(3) . . ?
C28 C27 C31 121.6(3) . . ?
C27 C28 H28 117.8 . . ?
C27 C28 C29 124.4(4) . . ?
C29 C28 H28 117.8 . . ?
C28 C29 C35 121.1(4) . . ?
C30 C29 C28 117.2(4) . . ?
C30 C29 C35 121.6(4) . . ?
C25 C30 H30 119.2 . . ?
C29 C30 C25 121.6(4) . . ?
C29 C30 H30 119.2 . . ?
C27 C31 C32 109.9(3) . . ?
C33 C31 C27 109.3(4) . . ?
C33 C31 C32 110.7(4) . . ?
C33 C31 C34 107.5(4) . . ?
C34 C31 C27 112.1(3) . . ?
C34 C31 C32 107.3(4) . . ?
C31 C32 H32A 109.5 . . ?
C31 C32 H32B 109.5 . . ?
C31 C32 H32C 109.5 . . ?
H32A C32 H32B 109.5 . . ?
H32A C32 H32C 109.5 . . ?
H32B C32 H32C 109.5 . . ?
C31 C33 H33A 109.5 . . ?
C31 C33 H33B 109.5 . . ?
C31 C33 H33C 109.5 . . ?
H33A C33 H33B 109.5 . . ?
H33A C33 H33C 109.5 . . ?
H33B C33 H33C 109.5 . . ?
C31 C34 H34A 109.5 . . ?
C31 C34 H34B 109.5 . . ?
C31 C34 H34C 109.5 . . ?
H34A C34 H34B 109.5 . . ?
H34A C34 H34C 109.5 . . ?
H34B C34 H34C 109.5 . . ?
C29 C35 C37 107.1(5) . . ?
C29 C35 C371 106.8(6) . . ?
C29 C35 C381 108.0(6) . . ?
C36 C35 C29 115.5(5) . . ?
C36 C35 C37 106.3(9) . . ?
C36 C35 C38 115.5(8) . . ?
C38 C35 C29 108.0(5) . . ?
C38 C35 C37 103.4(8) . . ?
C361 C35 C29 118.6(7) . . ?
C361 C35 C371 107.7(11) . . ?
C361 C35 C381 113.9(11) . . ?
C381 C35 C371 100.0(11) . . ?
C35 C36 H36A 109.5 . . ?
C35 C36 H36B 109.5 . . ?
C35 C36 H36C 109.5 . . ?
H36A C36 H36B 109.5 . . ?
H36A C36 H36C 109.5 . . ?
H36B C36 H36C 109.5 . . ?
C35 C37 H37A 109.5 . . ?
C35 C37 H37B 109.5 . . ?
C35 C37 H37C 109.5 . . ?
H37A C37 H37B 109.5 . . ?
H37A C37 H37C 109.5 . . ?
H37B C37 H37C 109.5 . . ?
C35 C38 H38A 109.5 . . ?
C35 C38 H38B 109.5 . . ?
C35 C38 H38C 109.5 . . ?
H38A C38 H38B 109.5 . . ?
H38A C38 H38C 109.5 . . ?
H38B C38 H38C 109.5 . . ?
C35 C361 H36D 109.5 . . ?
C35 C361 H36E 109.5 . . ?
C35 C361 H36F 109.5 . . ?
H36D C361 H36E 109.5 . . ?
H36D C361 H36F 109.5 . . ?
H36E C361 H36F 109.5 . . ?
C35 C371 H37D 109.5 . . ?
C35 C371 H37E 109.5 . . ?
C35 C371 H37F 109.5 . . ?
H37D C371 H37E 109.5 . . ?
H37D C371 H37F 109.5 . . ?
H37E C371 H37F 109.5 . . ?
C35 C381 H38D 109.5 . . ?
C35 C381 H38E 109.5 . . ?
C35 C381 H38F 109.5 . . ?
H38D C381 H38E 109.5 . . ?
H38D C381 H38F 109.5 . . ?
H38E C381 H38F 109.5 . . ?
H39A C39 H39B 109.5 . . ?
H39A C39 H39C 109.5 . . ?
H39B C39 H39C 109.5 . . ?
S1 C39 H39A 109.5 . . ?
S1 C39 H39B 109.5 . . ?
S1 C39 H39C 109.5 . . ?
H40A C40 H40B 109.5 . . ?
H40A C40 H40C 109.5 . . ?
H40B C40 H40C 109.5 . . ?
S1 C40 H40A 109.5 . . ?
S1 C40 H40B 109.5 . . ?
S1 C40 H40C 109.5 . . ?
H41A C41 H41B 109.5 . . ?
H41A C41 H41C 109.5 . . ?
H41B C41 H41C 109.5 . . ?
S2 C41 H41A 109.5 . . ?
S2 C41 H41B 109.5 . . ?
S2 C41 H41C 109.5 . . ?
H42A C42 H42B 109.5 . . ?
H42A C42 H42C 109.5 . . ?
H42B C42 H42C 109.5 . . ?
S2 C42 H42A 109.5 . . ?
S2 C42 H42B 109.5 . . ?
S2 C42 H42C 109.5 . . ?
H43A C43 H43B 109.5 . . ?
H43A C43 H43C 109.5 . . ?
H43B C43 H43C 109.5 . . ?
S3 C43 H43A 109.5 . . ?
S3 C43 H43B 109.5 . . ?
S3 C43 H43C 109.5 . . ?
H44A C44 H44B 109.5 . . ?
H44A C44 H44C 109.5 . . ?
H44B C44 H44C 109.5 . . ?
S3 C44 H44A 109.5 . . ?
S3 C44 H44B 109.5 . . ?
S3 C44 H44C 109.5 . . ?
C7 N1 N2 109.4(3) . . ?
C8 N2 N1 116.7(3) . . ?
C8 N2 Mo1 127.7(3) . . ?
N1 N2 Mo1 115.6(2) . . ?
C23 N3 N4 109.3(3) . . ?
C24 N4 N3 115.7(3) . . ?
C24 N4 Mo2 129.1(3) . . ?
N3 N4 Mo2 115.1(2) . . ?
C7 O1 Mo1 118.6(2) . . ?
C10 O2 Mo1 137.0(2) . . ?
S1 O5 Mo1 118.80(17) . . ?
C23 O6 Mo2 118.6(2) . . ?
C26 O7 Mo2 140.6(2) . . ?
H9A O9 H9B 110(6) . . ?
Mo2 O9 H9A 121(4) . . ?
Mo2 O9 H9B 124(4) . . ?
N2 Mo1 O5 74.22(11) . . ?
O1 Mo1 N2 72.48(11) . . ?
O1 Mo1 O5 78.31(11) . . ?
O2 Mo1 N2 80.62(11) . . ?
O2 Mo1 O1 150.12(12) . . ?
O2 Mo1 O5 82.13(12) . . ?
O3 Mo1 N2 95.92(14) . . ?
O3 Mo1 O1 97.11(13) . . ?
O3 Mo1 O2 98.38(14) . . ?
O3 Mo1 O4 105.11(16) . . ?
O3 Mo1 O5 169.96(14) . . ?
O4 Mo1 N2 157.83(14) . . ?
O4 Mo1 O1 97.60(13) . . ?
O4 Mo1 O2 102.77(13) . . ?
O4 Mo1 O5 84.46(13) . . ?
N4 Mo2 O9 76.28(12) . . ?
O6 Mo2 N4 72.09(10) . . ?
O6 Mo2 O9 81.06(12) . . ?
O7 Mo2 N4 80.93(11) . . ?
O7 Mo2 O6 150.70(11) . . ?
O7 Mo2 O9 81.68(13) . . ?
O8 Mo2 N4 94.03(13) . . ?
O8 Mo2 O6 94.45(13) . . ?
O8 Mo2 O7 98.69(14) . . ?
O8 Mo2 O9 170.16(13) . . ?
O8 Mo2 O10 105.36(14) . . ?
O10 Mo2 N4 158.49(13) . . ?
O10 Mo2 O6 96.76(12) . . ?
O10 Mo2 O7 104.75(12) . . ?
O10 Mo2 O9 83.95(13) . . ?
C40 S1 C39 97.9(3) . . ?
O5 S1 C39 104.2(3) . . ?
O5 S1 C40 104.2(3) . . ?
C42 S2 C41 98.5(3) . . ?
O11 S2 C41 104.8(2) . . ?
O11 S2 C42 106.9(3) . . ?
C44 S3 C43 96.7(4) . . ?
O12 S3 C43 106.5(3) . . ?
O12 S3 C44 103.8(3) . . ?

loop_
_geom_bond_atom_site_label_1
_geom_bond_atom_site_label_2
_geom_bond_distance
_geom_bond_site_symmetry_2
_geom_bond_publ_flag
C1 H1 0.9300 . ?
C1 C2 1.394(5) . ?
C1 C6 1.394(5) . ?
C2 C3 1.387(5) . ?
C2 C23 1.478(5) . ?
C3 H3 0.9300 . ?
C3 C4 1.374(5) . ?
C4 H4 0.9300 . ?
C4 C5 1.377(5) . ?
C5 H5 0.9300 . ?
C5 C6 1.393(5) . ?
C6 C7 1.475(5) . ?
C7 N1 1.293(5) . ?
C7 O1 1.337(5) . ?
C8 H8 0.9300 . ?
C8 C9 1.444(5) . ?
C8 N2 1.286(5) . ?
C9 C10 1.400(5) . ?
C9 C14 1.400(5) . ?
C10 C11 1.410(5) . ?
C10 O2 1.345(4) . ?
C11 C12 1.381(6) . ?
C11 C15 1.537(6) . ?
C12 H12 0.9300 . ?
C12 C13 1.394(6) . ?
C13 C14 1.381(5) . ?
C13 C19 1.531(5) . ?
C14 H14 0.9300 . ?
C15 C16 1.513(8) . ?
C15 C17 1.531(9) . ?
C15 C18 1.523(7) . ?
C16 H16A 0.9600 . ?
C16 H16B 0.9600 . ?
C16 H16C 0.9600 . ?
C17 H17A 0.9600 . ?
C17 H17B 0.9600 . ?
C17 H17C 0.9600 . ?
C18 H18A 0.9600 . ?
C18 H18B 0.9600 . ?
C18 H18C 0.9600 . ?
C19 C20 1.526(7) . ?
C19 C21 1.515(7) . ?
C19 C22 1.499(7) . ?
C20 H20A 0.9600 . ?
C20 H20B 0.9600 . ?
C20 H20C 0.9600 . ?
C21 H21A 0.9600 . ?
C21 H21B 0.9600 . ?
C21 H21C 0.9600 . ?
C22 H22A 0.9600 . ?
C22 H22B 0.9600 . ?
C22 H22C 0.9600 . ?
C23 N3 1.297(5) . ?
C23 O6 1.309(4) . ?
C24 H24 0.9300 . ?
C24 C25 1.439(5) . ?
C24 N4 1.279(5) . ?
C25 C26 1.394(5) . ?
C25 C30 1.405(5) . ?
C26 C27 1.414(5) . ?
C26 O7 1.341(4) . ?
C27 C28 1.384(5) . ?
C27 C31 1.532(5) . ?
C28 H28 0.9300 . ?
C28 C29 1.394(6) . ?
C29 C30 1.370(5) . ?
C29 C35 1.535(6) . ?
C30 H30 0.9300 . ?
C31 C32 1.534(6) . ?
C31 C33 1.525(6) . ?
C31 C34 1.526(6) . ?
C32 H32A 0.9600 . ?
C32 H32B 0.9600 . ?
C32 H32C 0.9600 . ?
C33 H33A 0.9600 . ?
C33 H33B 0.9600 . ?
C33 H33C 0.9600 . ?
C34 H34A 0.9600 . ?
C34 H34B 0.9600 . ?
C34 H34C 0.9600 . ?
C35 C36 1.483(11) . ?
C35 C37 1.556(11) . ?
C35 C38 1.530(11) . ?
C35 C361 1.480(12) . ?
C35 C371 1.560(12) . ?
C35 C381 1.556(13) . ?
C36 H36A 0.9600 . ?
C36 H36B 0.9600 . ?
C36 H36C 0.9600 . ?
C37 H37A 0.9600 . ?
C37 H37B 0.9600 . ?
C37 H37C 0.9600 . ?
C38 H38A 0.9600 . ?
C38 H38B 0.9600 . ?
C38 H38C 0.9600 . ?
C361 H36D 0.9600 . ?
C361 H36E 0.9600 . ?
C361 H36F 0.9600 . ?
C371 H37D 0.9600 . ?
C371 H37E 0.9600 . ?
C371 H37F 0.9600 . ?
C381 H38D 0.9600 . ?
C381 H38E 0.9600 . ?
C381 H38F 0.9600 . ?
C39 H39A 0.9600 . ?
C39 H39B 0.9600 . ?
C39 H39C 0.9600 . ?
C39 S1 1.779(6) . ?
C40 H40A 0.9600 . ?
C40 H40B 0.9600 . ?
C40 H40C 0.9600 . ?
C40 S1 1.776(6) . ?
C41 H41A 0.9600 . ?
C41 H41B 0.9600 . ?
C41 H41C 0.9600 . ?
C41 S2 1.769(5) . ?
C42 H42A 0.9600 . ?
C42 H42B 0.9600 . ?
C42 H42C 0.9600 . ?
C42 S2 1.768(6) . ?
C43 H43A 0.9600 . ?
C43 H43B 0.9600 . ?
C43 H43C 0.9600 . ?
C43 S3 1.765(7) . ?
C44 H44A 0.9600 . ?
C44 H44B 0.9600 . ?
C44 H44C 0.9600 . ?
C44 S3 1.752(7) . ?
N1 N2 1.391(4) . ?
N2 Mo1 2.225(3) . ?
N3 N4 1.400(4) . ?
N4 Mo2 2.230(3) . ?
O1 Mo1 2.005(2) . ?
O2 Mo1 1.919(3) . ?
O3 Mo1 1.682(3) . ?
O4 Mo1 1.709(3) . ?
O5 Mo1 2.340(3) . ?
O5 S1 1.509(3) . ?
O6 Mo2 2.025(3) . ?
O7 Mo2 1.925(2) . ?
O8 Mo2 1.693(3) . ?
O9 H9A 0.79(5) . ?
O9 H9B 0.73(5) . ?
O9 Mo2 2.271(3) . ?
O10 Mo2 1.700(3) . ?
O11 S2 1.506(4) . ?
O12 S3 1.489(3) . ?

loop_
_geom_torsion_atom_site_label_1
_geom_torsion_atom_site_label_2
_geom_torsion_atom_site_label_3
_geom_torsion_atom_site_label_4
_geom_torsion
_geom_torsion_site_symmetry_1
_geom_torsion_site_symmetry_2
_geom_torsion_site_symmetry_3
_geom_torsion_site_symmetry_4
_geom_torsion_publ_flag
C1 C2 C3 C4 -1.6(6) . . . . ?
C1 C2 C23 N3 -157.4(4) . . . . ?
C1 C2 C23 O6 22.3(5) . . . . ?
C1 C6 C7 N1 -175.0(4) . . . . ?
C1 C6 C7 O1 6.1(5) . . . . ?
C2 C1 C6 C5 2.1(5) . . . . ?
C2 C1 C6 C7 -178.7(3) . . . . ?
C2 C3 C4 C5 1.7(6) . . . . ?
C2 C23 N3 N4 -179.8(3) . . . . ?
C2 C23 O6 Mo2 173.4(2) . . . . ?
C3 C2 C23 N3 22.2(5) . . . . ?
C3 C2 C23 O6 -158.1(4) . . . . ?
C3 C4 C5 C6 0.1(6) . . . . ?
C4 C5 C6 C1 -2.0(6) . . . . ?
C4 C5 C6 C7 178.7(4) . . . . ?
C5 C6 C7 N1 4.3(5) . . . . ?
C5 C6 C7 O1 -174.7(3) . . . . ?
C6 C1 C2 C3 -0.3(6) . . . . ?
C6 C1 C2 C23 179.3(3) . . . . ?
C6 C7 N1 N2 -179.0(3) . . . . ?
C6 C7 O1 Mo1 175.9(2) . . . . ?
C7 N1 N2 C8 -174.8(3) . . . . ?
C7 N1 N2 Mo1 2.8(4) . . . . ?
C8 C9 C10 C11 177.0(4) . . . . ?
C8 C9 C10 O2 -0.7(6) . . . . ?
C8 C9 C14 C13 -176.6(4) . . . . ?
C9 C8 N2 N1 -174.8(3) . . . . ?
C9 C8 N2 Mo1 7.9(6) . . . . ?
C9 C10 C11 C12 -0.6(6) . . . . ?
C9 C10 C11 C15 179.9(4) . . . . ?
C9 C10 O2 Mo1 -25.5(6) . . . . ?
C10 C9 C14 C13 -0.4(6) . . . . ?
C10 C11 C12 C13 -0.6(7) . . . . ?
C10 C11 C15 C16 -56.6(6) . . . . ?
C10 C11 C15 C17 64.4(6) . . . . ?
C10 C11 C15 C18 -176.6(5) . . . . ?
C11 C10 O2 Mo1 156.8(3) . . . . ?
C11 C12 C13 C14 1.2(7) . . . . ?
C11 C12 C13 C19 -177.5(4) . . . . ?
C12 C11 C15 C16 123.8(5) . . . . ?
C12 C11 C15 C17 -115.1(5) . . . . ?
C12 C11 C15 C18 3.9(8) . . . . ?
C12 C13 C14 C9 -0.7(6) . . . . ?
C12 C13 C19 C20 54.2(6) . . . . ?
C12 C13 C19 C21 172.4(5) . . . . ?
C12 C13 C19 C22 -65.3(6) . . . . ?
C14 C9 C10 C11 1.1(6) . . . . ?
C14 C9 C10 O2 -176.6(4) . . . . ?
C14 C13 C19 C20 -124.4(5) . . . . ?
C14 C13 C19 C21 -6.2(6) . . . . ?
C14 C13 C19 C22 116.1(6) . . . . ?
C15 C11 C12 C13 179.0(5) . . . . ?
C19 C13 C14 C9 178.0(4) . . . . ?
C23 C2 C3 C4 178.8(4) . . . . ?
C23 N3 N4 C24 -170.6(4) . . . . ?
C23 N3 N4 Mo2 5.3(4) . . . . ?
C24 C25 C26 C27 179.3(4) . . . . ?
C24 C25 C26 O7 -1.3(6) . . . . ?
C24 C25 C30 C29 -180.0(4) . . . . ?
C25 C24 N4 N3 178.1(4) . . . . ?
C25 C24 N4 Mo2 2.8(6) . . . . ?
C25 C26 C27 C28 1.3(6) . . . . ?
C25 C26 C27 C31 -178.6(4) . . . . ?
C25 C26 O7 Mo2 6.5(6) . . . . ?
C26 C25 C30 C29 0.6(7) . . . . ?
C26 C27 C28 C29 -0.4(6) . . . . ?
C26 C27 C31 C32 -60.2(5) . . . . ?
C26 C27 C31 C33 61.5(5) . . . . ?
C26 C27 C31 C34 -179.4(4) . . . . ?
C27 C26 O7 Mo2 -174.0(3) . . . . ?
C27 C28 C29 C30 -0.3(7) . . . . ?
C27 C28 C29 C35 178.9(5) . . . . ?
C28 C27 C31 C32 120.0(4) . . . . ?
C28 C27 C31 C33 -118.3(4) . . . . ?
C28 C27 C31 C34 0.8(6) . . . . ?
C28 C29 C30 C25 0.3(7) . . . . ?
C28 C29 C35 C36 -170.7(9) . . . . ?
C28 C29 C35 C37 -52.5(8) . . . . ?
C28 C29 C35 C38 58.2(8) . . . . ?
C28 C29 C35 C361 1.0(13) . . . . ?
C28 C29 C35 C371 122.7(9) . . . . ?
C28 C29 C35 C381 -130.5(9) . . . . ?
C30 C25 C26 C27 -1.4(6) . . . . ?
C30 C25 C26 O7 178.0(4) . . . . ?
C30 C29 C35 C36 8.5(11) . . . . ?
C30 C29 C35 C37 126.7(7) . . . . ?
C30 C29 C35 C38 -122.6(8) . . . . ?
C30 C29 C35 C361 -179.8(12) . . . . ?
C30 C29 C35 C371 -58.1(10) . . . . ?
C30 C29 C35 C381 48.7(10) . . . . ?
C31 C27 C28 C29 179.4(4) . . . . ?
C35 C29 C30 C25 -179.0(5) . . . . ?
N1 C7 O1 Mo1 -3.0(5) . . . . ?
N2 C8 C9 C10 6.5(6) . . . . ?
N2 C8 C9 C14 -177.4(4) . . . . ?
N3 C23 O6 Mo2 -6.9(5) . . . . ?
N4 C24 C25 C26 -2.8(7) . . . . ?
N4 C24 C25 C30 177.8(4) . . . . ?
O1 C7 N1 N2 -0.1(5) . . . . ?
O2 C10 C11 C12 177.2(4) . . . . ?
O2 C10 C11 C15 -2.4(6) . . . . ?
O6 C23 N3 N4 0.5(5) . . . . ?
O7 C26 C27 C28 -178.2(4) . . . . ?
O7 C26 C27 C31 2.0(6) . . . . ?
Mo1 O5 S1 C39 158.0(3) . . . . ?
Mo1 O5 S1 C40 -99.9(3) . . . . ?
